data_2236364
loop_
_publ_author_name
'Choi, Hong Dae'
'Seo, Pil Ja'
'Lee, Uk'

_publ_section_title
;
 5-Iodo-2,7-dimethyl-3-(4-methylphenylsulfonyl)-1-benzofuran
;
_journal_coeditor_code IM2395
_journal_issue 10
_journal_name_full 'Acta Crystallographica Section E'
_journal_page_first o2893
_journal_paper_doi 10.1107/S1600536812037932
_journal_volume 68
_journal_year 2012
_chemical_formula_iupac 'C17 H15 I O3 S'
_chemical_formula_moiety 'C17 H15 I O3 S'
_chemical_formula_sum 'C17 H15 I O3 S'
_chemical_formula_weight 426.25
_chemical_name_systematic
;
5-Iodo-2,7-dimethyl-3-(4-methylphenylsulfonyl)-1-benzofuran
;
_space_group_IT_number 14
_symmetry_cell_setting monoclinic
_symmetry_space_group_name_Hall '-P 2yn'
_symmetry_space_group_name_H-M 'P 1 21/n 1'
_atom_sites_solution_hydrogens difmap
_atom_sites_solution_primary direct
_atom_sites_solution_secondary difmap
_cell_angle_alpha 90.00
_cell_angle_beta 107.6110(10)
_cell_angle_gamma 90.00
_cell_formula_units_Z 4
_cell_length_a 11.5480(5)
_cell_length_b 9.9394(4)
_cell_length_c 14.8911(6)
_cell_measurement_reflns_used 7311
_cell_measurement_temperature 173(2)
_cell_measurement_theta_max 28.31
_cell_measurement_theta_min 2.50
_cell_volume 1629.10(12)
_computing_cell_refinement '<i>SAINT</i> (Bruker, 2009)'
_computing_data_collection '<i>APEX2</i> (Bruker, 2009)'
_computing_data_reduction '<i>SAINT</i> (Bruker, 2009)'
_computing_molecular_graphics '<i>ORTEP-3</i> (Farrugia, 1997) and <i>DIAMOND</i> (Brandenburg, 1998)'
_computing_publication_material '<i>SHELXL97</i> (Sheldrick, 2008)'
_computing_structure_refinement '<i>SHELXL97</i> (Sheldrick, 2008)'
_computing_structure_solution '<i>SHELXS97</i> (Sheldrick, 2008)'
_diffrn_ambient_temperature 173(2)
_diffrn_detector_area_resol_mean 10.0
_diffrn_measured_fraction_theta_full 0.998
_diffrn_measured_fraction_theta_max 0.998
_diffrn_measurement_device_type 'Bruker SMART APEXII CCD'
_diffrn_measurement_method '\f and \w scans'
_diffrn_radiation_monochromator 'graphite multilayer'
_diffrn_radiation_source 'rotating anode'
_diffrn_radiation_type MoK\a
_diffrn_radiation_wavelength 0.71073
_diffrn_reflns_av_R_equivalents 0.0278
_diffrn_reflns_av_sigmaI/netI 0.0243
_diffrn_reflns_limit_h_max 15
_diffrn_reflns_limit_h_min -15
_diffrn_reflns_limit_k_max 13
_diffrn_reflns_limit_k_min -11
_diffrn_reflns_limit_l_max 19
_diffrn_reflns_limit_l_min -19
_diffrn_reflns_number 16012
_diffrn_reflns_theta_full 28.37
_diffrn_reflns_theta_max 28.37
_diffrn_reflns_theta_min 1.97
_diffrn_standards_number 0
_exptl_absorpt_coefficient_mu 2.103
_exptl_absorpt_correction_T_max 0.7457
_exptl_absorpt_correction_T_min 0.6340
_exptl_absorpt_correction_type multi-scan
_exptl_absorpt_process_details '(<i>SADABS</i>; Bruker, 2009)'
_exptl_crystal_colour colourless
_exptl_crystal_density_diffrn 1.738
_exptl_crystal_density_method 'not measured'
_exptl_crystal_description block
_exptl_crystal_F_000 840
_exptl_crystal_size_max 0.325
_exptl_crystal_size_mid 0.272
_exptl_crystal_size_min 0.224
_refine_diff_density_max 0.488
_refine_diff_density_min -0.910
_refine_ls_extinction_method none
_refine_ls_goodness_of_fit_ref 1.053
_refine_ls_hydrogen_treatment constr
_refine_ls_matrix_type full
_refine_ls_number_parameters 202
_refine_ls_number_reflns 4075
_refine_ls_number_restraints 0
_refine_ls_restrained_S_all 1.053
_refine_ls_R_factor_all 0.0309
_refine_ls_R_factor_gt 0.0268
_refine_ls_shift/su_max 0.001
_refine_ls_shift/su_mean 0.000
_refine_ls_structure_factor_coef Fsqd
_refine_ls_weighting_details 'calc w=1/[\s^2^(Fo^2^)+(0.0382P)^2^+0.5412P] where P=(Fo^2^+2Fc^2^)/3'
_refine_ls_weighting_scheme calc
_refine_ls_wR_factor_gt 0.0674
_refine_ls_wR_factor_ref 0.0695
_reflns_number_gt 3619
_reflns_number_total 4075
_reflns_threshold_expression I>2\s(I)
_cod_data_source_file im2395.cif
_cod_data_source_block I
_cod_original_sg_symbol_H-M 'P 21/n '
_cod_database_code 2236364
_cod_database_fobs_code 2236364

loop_
_symmetry_equiv_pos_as_xyz
'x, y, z'
'-x+1/2, y+1/2, -z+1/2'
'-x, -y, -z'
'x-1/2, -y-1/2, z-1/2'

loop_
_atom_site_type_symbol
_atom_site_label
_atom_site_fract_x
_atom_site_fract_y
_atom_site_fract_z
_atom_site_U_iso_or_equiv
_atom_site_adp_type
_atom_site_calc_flag
_atom_site_refinement_flags
_atom_site_occupancy
_atom_site_symmetry_multiplicity
I I1 0.279119(14) 0.635214(15) 0.727688(10) 0.03911(7) Uani d . 1 2
S S1 0.28800(5) 0.38147(4) 0.33837(3) 0.02292(10) Uani d . 1 2
O O1 0.02336(13) 0.22668(14) 0.42013(11) 0.0294(3) Uani d . 1 2
O O2 0.23919(16) 0.36296(14) 0.23798(11) 0.0318(3) Uani d . 1 2
O O3 0.32866(14) 0.51329(13) 0.37468(10) 0.0294(3) Uani d . 1 2
C C1 0.17945(18) 0.33310(19) 0.39126(14) 0.0235(4) Uani d . 1 2
C C2 0.17346(18) 0.37898(17) 0.48211(14) 0.0230(4) Uani d . 1 2
C C3 0.23659(18) 0.47147(19) 0.54969(14) 0.0258(4) Uani d . 1 2
H H3 0.3051 0.5191 0.5435 0.031 Uiso calc R 1 2
C C4 0.1941(2) 0.4900(2) 0.62619(14) 0.0278(4) Uani d . 1 2
C C5 0.0950(2) 0.4200(2) 0.63774(15) 0.0303(4) Uani d . 1 2
H H5 0.0701 0.4369 0.6920 0.036 Uiso calc R 1 2
C C6 0.03155(19) 0.3262(2) 0.57189(15) 0.0290(4) Uani d . 1 2
C C7 0.07526(18) 0.31046(19) 0.49528(14) 0.0253(4) Uani d . 1 2
C C8 0.08764(19) 0.2427(2) 0.35754(15) 0.0277(4) Uani d . 1 2
C C9 -0.0757(2) 0.2491(3) 0.58031(19) 0.0416(5) Uani d . 1 2
H H9A -0.1400 0.2503 0.5197 0.062 Uiso calc R 1 2
H H9B -0.1058 0.2906 0.6286 0.062 Uiso calc R 1 2
H H9C -0.0518 0.1560 0.5981 0.062 Uiso calc R 1 2
C C10 0.0456(2) 0.1610(2) 0.27101(18) 0.0397(5) Uani d . 1 2
H H10A 0.0914 0.1860 0.2278 0.059 Uiso calc R 1 2
H H10B -0.0412 0.1772 0.2406 0.059 Uiso calc R 1 2
H H10C 0.0587 0.0654 0.2872 0.059 Uiso calc R 1 2
C C11 0.40852(17) 0.26776(18) 0.38089(13) 0.0222(4) Uani d . 1 2
C C12 0.4107(2) 0.15132(19) 0.32984(14) 0.0260(4) Uani d . 1 2
H H12 0.3491 0.1343 0.2722 0.031 Uiso calc R 1 2
C C13 0.5049(2) 0.0601(2) 0.36479(15) 0.0288(4) Uani d . 1 2
H H13 0.5070 -0.0200 0.3305 0.035 Uiso calc R 1 2
C C14 0.59577(19) 0.0837(2) 0.44849(15) 0.0277(4) Uani d . 1 2
C C15 0.59026(19) 0.2003(2) 0.49941(15) 0.0279(4) Uani d . 1 2
H H15 0.6511 0.2167 0.5576 0.033 Uiso calc R 1 2
C C16 0.49679(19) 0.2923(2) 0.46593(14) 0.0257(4) Uani d . 1 2
H H16 0.4933 0.3712 0.5009 0.031 Uiso calc R 1 2
C C17 0.6981(2) -0.0151(2) 0.48381(19) 0.0383(5) Uani d . 1 2
H H17A 0.6676 -0.1066 0.4671 0.057 Uiso calc R 1 2
H H17B 0.7315 -0.0075 0.5524 0.057 Uiso calc R 1 2
H H17C 0.7620 0.0044 0.4549 0.057 Uiso calc R 1 2

loop_
_atom_site_aniso_label
_atom_site_aniso_U_11
_atom_site_aniso_U_22
_atom_site_aniso_U_33
_atom_site_aniso_U_12
_atom_site_aniso_U_13
_atom_site_aniso_U_23
I1 0.03727(11) 0.04423(10) 0.03268(10) -0.00198(6) 0.00588(7) -0.01371(6)
S1 0.0247(2) 0.0226(2) 0.0205(2) -0.00060(17) 0.00545(19) 0.00125(16)
O1 0.0244(7) 0.0299(7) 0.0336(8) -0.0057(6) 0.0082(6) -0.0044(6)
O2 0.0369(9) 0.0364(8) 0.0192(7) 0.0038(6) 0.0040(7) 0.0024(5)
O3 0.0339(8) 0.0217(6) 0.0328(8) -0.0032(6) 0.0106(7) 0.0010(5)
C1 0.0213(9) 0.0236(8) 0.0248(9) 0.0005(7) 0.0058(8) 0.0001(7)
C2 0.0209(9) 0.0219(8) 0.0249(9) 0.0031(7) 0.0052(8) 0.0016(7)
C3 0.0222(10) 0.0263(9) 0.0278(10) -0.0010(7) 0.0058(8) 0.0002(7)
C4 0.0268(10) 0.0294(9) 0.0238(10) 0.0019(8) 0.0027(8) -0.0011(7)
C5 0.0296(11) 0.0363(10) 0.0268(10) 0.0041(9) 0.0113(9) 0.0037(8)
C6 0.0239(10) 0.0313(10) 0.0319(11) 0.0017(8) 0.0087(9) 0.0058(8)
C7 0.0220(10) 0.0230(9) 0.0290(10) 0.0001(7) 0.0047(8) 0.0004(7)
C8 0.0242(10) 0.0264(9) 0.0315(11) 0.0000(8) 0.0068(8) -0.0023(8)
C9 0.0330(13) 0.0508(14) 0.0434(13) -0.0100(10) 0.0153(11) 0.0022(11)
C10 0.0372(13) 0.0400(12) 0.0421(13) -0.0113(10) 0.0124(11) -0.0185(10)
C11 0.0215(9) 0.0230(8) 0.0221(9) -0.0015(7) 0.0063(7) 0.0015(7)
C12 0.0273(10) 0.0271(9) 0.0226(9) -0.0037(8) 0.0062(8) -0.0027(7)
C13 0.0328(11) 0.0248(9) 0.0314(10) -0.0008(8) 0.0137(9) -0.0004(7)
C14 0.0249(10) 0.0277(9) 0.0332(11) -0.0017(8) 0.0127(9) 0.0070(8)
C15 0.0222(10) 0.0345(10) 0.0250(10) -0.0055(8) 0.0041(8) 0.0020(8)
C16 0.0262(10) 0.0267(9) 0.0246(9) -0.0042(8) 0.0082(8) -0.0023(7)
C17 0.0308(12) 0.0344(11) 0.0489(14) 0.0051(9) 0.0108(11) 0.0111(10)

loop_
_atom_type_symbol
_atom_type_description
_atom_type_scat_dispersion_real
_atom_type_scat_dispersion_imag
_atom_type_scat_source
C C 0.0033 0.0016 'International Tables Vol C Tables 4.2.6.8 and 6.1.1.4'
H H 0.0000 0.0000 'International Tables Vol C Tables 4.2.6.8 and 6.1.1.4'
O O 0.0106 0.0060 'International Tables Vol C Tables 4.2.6.8 and 6.1.1.4'
S S 0.1246 0.1234 'International Tables Vol C Tables 4.2.6.8 and 6.1.1.4'
I I -0.4742 1.8119 'International Tables Vol C Tables 4.2.6.8 and 6.1.1.4'

loop_
_geom_angle_atom_site_label_1
_geom_angle_atom_site_label_2
_geom_angle_atom_site_label_3
_geom_angle
O3 S1 O2 119.09(9)
O3 S1 C1 106.23(9)
O2 S1 C1 108.99(10)
O3 S1 C11 108.50(9)
O2 S1 C11 108.09(9)
C1 S1 C11 105.09(9)
C8 O1 C7 106.93(15)
C8 C1 C2 107.44(17)
C8 C1 S1 127.02(16)
C2 C1 S1 125.50(15)
C7 C2 C3 119.54(18)
C7 C2 C1 104.45(17)
C3 C2 C1 135.97(18)
C4 C3 C2 116.36(18)
C4 C3 H3 121.8
C2 C3 H3 121.8
C3 C4 C5 123.01(19)
C3 C4 I1 118.57(15)
C5 C4 I1 118.38(15)
C6 C5 C4 121.65(19)
C6 C5 H5 119.2
C4 C5 H5 119.2
C7 C6 C5 114.20(19)
C7 C6 C9 121.9(2)
C5 C6 C9 123.9(2)
O1 C7 C2 110.81(17)
O1 C7 C6 123.92(18)
C2 C7 C6 125.24(19)
C1 C8 O1 110.37(18)
C1 C8 C10 134.2(2)
O1 C8 C10 115.38(18)
C6 C9 H9A 109.5
C6 C9 H9B 109.5
H9A C9 H9B 109.5
C6 C9 H9C 109.5
H9A C9 H9C 109.5
H9B C9 H9C 109.5
C8 C10 H10A 109.5
C8 C10 H10B 109.5
H10A C10 H10B 109.5
C8 C10 H10C 109.5
H10A C10 H10C 109.5
H10B C10 H10C 109.5
C16 C11 C12 121.08(18)
C16 C11 S1 120.01(15)
C12 C11 S1 118.86(15)
C11 C12 C13 118.69(19)
C11 C12 H12 120.7
C13 C12 H12 120.7
C14 C13 C12 121.37(19)
C14 C13 H13 119.3
C12 C13 H13 119.3
C13 C14 C15 118.84(19)
C13 C14 C17 120.4(2)
C15 C14 C17 120.8(2)
C16 C15 C14 120.7(2)
C16 C15 H15 119.7
C14 C15 H15 119.7
C11 C16 C15 119.33(19)
C11 C16 H16 120.3
C15 C16 H16 120.3
C14 C17 H17A 109.5
C14 C17 H17B 109.5
H17A C17 H17B 109.5
C14 C17 H17C 109.5
H17A C17 H17C 109.5
H17B C17 H17C 109.5

loop_
_geom_bond_atom_site_label_1
_geom_bond_atom_site_label_2
_geom_bond_distance
I1 C4 2.106(2)
S1 O3 1.4408(14)
S1 O2 1.4410(16)
S1 C1 1.738(2)
S1 C11 1.7556(19)
O1 C8 1.365(2)
O1 C7 1.378(2)
C1 C8 1.364(3)
C1 C2 1.449(3)
C2 C7 1.387(3)
C2 C3 1.395(3)
C3 C4 1.382(3)
C3 H3 0.9500
C4 C5 1.394(3)
C5 C6 1.391(3)
C5 H5 0.9500
C6 C7 1.389(3)
C6 C9 1.494(3)
C8 C10 1.476(3)
C9 H9A 0.9800
C9 H9B 0.9800
C9 H9C 0.9800
C10 H10A 0.9800
C10 H10B 0.9800
C10 H10C 0.9800
C11 C16 1.386(3)
C11 C12 1.389(3)
C12 C13 1.390(3)
C12 H12 0.9500
C13 C14 1.385(3)
C13 H13 0.9500
C14 C15 1.396(3)
C14 C17 1.504(3)
C15 C16 1.387(3)
C15 H15 0.9500
C16 H16 0.9500
C17 H17A 0.9800
C17 H17B 0.9800
C17 H17C 0.9800

loop_
_geom_hbond_atom_site_label_D
_geom_hbond_atom_site_label_H
_geom_hbond_atom_site_label_A
_geom_hbond_site_symmetry_A
_geom_hbond_distance_DH
_geom_hbond_distance_HA
_geom_hbond_distance_DA
_geom_hbond_angle_DHA
C16 H16 O3 3_666 0.95 2.58 3.246(2) 127.2

loop_
_geom_torsion_atom_site_label_1
_geom_torsion_atom_site_label_2
_geom_torsion_atom_site_label_3
_geom_torsion_atom_site_label_4
_geom_torsion
O3 S1 C1 C8 155.49(18)
O2 S1 C1 C8 26.0(2)
C11 S1 C1 C8 -89.6(2)
O3 S1 C1 C2 -26.97(19)
O2 S1 C1 C2 -156.44(16)
C11 S1 C1 C2 87.91(18)
C8 C1 C2 C7 -0.2(2)
S1 C1 C2 C7 -178.18(15)
C8 C1 C2 C3 -177.5(2)
S1 C1 C2 C3 4.5(3)
C7 C2 C3 C4 -1.0(3)
C1 C2 C3 C4 176.0(2)
C2 C3 C4 C5 0.9(3)
C2 C3 C4 I1 -176.91(14)
C3 C4 C5 C6 -0.2(3)
I1 C4 C5 C6 177.66(16)
C4 C5 C6 C7 -0.4(3)
C4 C5 C6 C9 -179.5(2)
C8 O1 C7 C2 -0.8(2)
C8 O1 C7 C6 177.30(19)
C3 C2 C7 O1 178.48(17)
C1 C2 C7 O1 0.6(2)
C3 C2 C7 C6 0.4(3)
C1 C2 C7 C6 -177.42(19)
C5 C6 C7 O1 -177.48(18)
C9 C6 C7 O1 1.6(3)
C5 C6 C7 C2 0.3(3)
C9 C6 C7 C2 179.4(2)
C2 C1 C8 O1 -0.2(2)
S1 C1 C8 O1 177.67(14)
C2 C1 C8 C10 -179.7(2)
S1 C1 C8 C10 -1.8(4)
C7 O1 C8 C1 0.6(2)
C7 O1 C8 C10 -179.82(19)
O3 S1 C11 C16 27.66(18)
O2 S1 C11 C16 158.10(15)
C1 S1 C11 C16 -85.63(17)
O3 S1 C11 C12 -154.88(15)
O2 S1 C11 C12 -24.44(18)
C1 S1 C11 C12 91.83(16)
C16 C11 C12 C13 -1.2(3)
S1 C11 C12 C13 -178.63(15)
C11 C12 C13 C14 -0.3(3)
C12 C13 C14 C15 1.5(3)
C12 C13 C14 C17 -178.7(2)
C13 C14 C15 C16 -1.3(3)
C17 C14 C15 C16 178.98(19)
C12 C11 C16 C15 1.5(3)
S1 C11 C16 C15 178.85(15)
C14 C15 C16 C11 -0.2(3)

loop_
_cod_related_entry_id
_cod_related_entry_database
_cod_related_entry_code
1 ChemSpider 30658094
